data_4303313
loop_
_publ_author_name
'Suzanne C. Bart'
'Frank W. Heinemann'
'Christian Anthon'
'Christina Hauser'
'Karsten Meyer'

_publ_contact_author
;                                                                               
        Prof. Dr. K. Meyer       
        Department of Chemistry and Pharmacy
        Inorganic Chemistry
        Universit\"at Erlangen-N\"urnberg                   
        Egerlandstr. 1                                     
        D-91058 Erlangen                               
        Bundesrepublik Deutschland                             
;
_publ_contact_author_email Karsten.Meyer@chemie.uni-erlangen.de
_publ_contact_author_fax '049 9131 852-7367'
_publ_contact_author_phone '049 9131 852-7360'
_publ_section_title
;
A New Tripodal Ligand System with Steric and Electronic Modularity for
Uranium Coordination Chemistry
;
_journal_name_full 'Inorganic Chemistry'
_journal_page_first 9419
_journal_page_last 9426
_journal_paper_doi 10.1021/ic9012697
_journal_volume 48
_journal_year 2009
_chemical_formula_moiety 'C68 H85 N O3 U, 0.5(C14 H10), C5 H12'
_chemical_formula_sum 'C80 H102 N O3 U'
_chemical_formula_weight 1363.66
_chemical_name_systematic
; 
 ? 
;
_space_group_IT_number 14
_symmetry_cell_setting monoclinic
_symmetry_space_group_name_Hall '-P 2ybc'
_symmetry_space_group_name_H-M 'P 1 21/c 1'
_atom_sites_solution_hydrogens geom
_atom_sites_solution_primary direct
_atom_sites_solution_secondary difmap
_audit_creation_method SHELXL-97
_cell_angle_alpha 90.00
_cell_angle_beta 93.325(8)
_cell_angle_gamma 90.00
_cell_formula_units_Z 4
_cell_length_a 17.072(2)
_cell_length_b 15.126(2)
_cell_length_c 30.280(2)
_cell_measurement_reflns_used 310
_cell_measurement_temperature 100(2)
_cell_measurement_theta_max 20.00
_cell_measurement_theta_min 6.00
_cell_volume 7806.1(15)
_computing_cell_refinement 'EVALCCD (Duisenberg, 2003)'
_computing_data_collection 'COLLECT (Bruker-Nonius, 2002)'
_computing_data_reduction 'EVALCCD (Duisenberg, 2003)'
_computing_molecular_graphics 'SHELXTL 6.12 (Bruker AXS, 2002)'
_computing_publication_material 'SHELXTL 6.12 (Bruker AXS, 2002)'
_computing_structure_refinement 'SHELXTL 6.12 (Bruker AXS, 2002)'
_computing_structure_solution 'SHELXTL 6.12 (Bruker AXS, 2002)'
_diffrn_ambient_temperature 100(2)
_diffrn_detector_area_resol_mean 9
_diffrn_measured_fraction_theta_full 0.986
_diffrn_measured_fraction_theta_max 0.986
_diffrn_measurement_device_type 'Bruker-Nonius KappaCCD'
_diffrn_measurement_method
;
 \f- and \w-rotations with 1.00 \% and 145 sec per frame
;
_diffrn_radiation_monochromator graphite
_diffrn_radiation_source 'fine-focus sealed tube'
_diffrn_radiation_type MoK\a
_diffrn_radiation_wavelength 0.71073
_diffrn_reflns_av_R_equivalents 0.0686
_diffrn_reflns_av_sigmaI/netI 0.0630
_diffrn_reflns_limit_h_max 21
_diffrn_reflns_limit_h_min -21
_diffrn_reflns_limit_k_max 19
_diffrn_reflns_limit_k_min -19
_diffrn_reflns_limit_l_max 38
_diffrn_reflns_limit_l_min -38
_diffrn_reflns_number 81887
_diffrn_reflns_theta_full 27.10
_diffrn_reflns_theta_max 27.10
_diffrn_reflns_theta_min 3.18
_exptl_absorpt_coefficient_mu 2.121
_exptl_absorpt_correction_T_max 0.780
_exptl_absorpt_correction_T_min 0.615
_exptl_absorpt_correction_type multi-scan
_exptl_absorpt_process_details 'SADABS, Bruker-AXS, 2002'
_exptl_crystal_colour orange
_exptl_crystal_density_diffrn 1.160
_exptl_crystal_density_method 'not measured'
_exptl_crystal_description block
_exptl_crystal_F_000 2820
_exptl_crystal_size_max 0.22
_exptl_crystal_size_mid 0.21
_exptl_crystal_size_min 0.12
_refine_diff_density_max 2.124
_refine_diff_density_min -2.343
_refine_diff_density_rms 0.132
_refine_ls_extinction_method none
_refine_ls_goodness_of_fit_ref 1.101
_refine_ls_hydrogen_treatment constr
_refine_ls_matrix_type full
_refine_ls_number_parameters 851
_refine_ls_number_reflns 17000
_refine_ls_number_restraints 235
_refine_ls_restrained_S_all 1.107
_refine_ls_R_factor_all 0.0731
_refine_ls_R_factor_gt 0.0498
_refine_ls_shift/su_max 0.011
_refine_ls_shift/su_mean 0.000
_refine_ls_structure_factor_coef Fsqd
_refine_ls_weighting_details 'calc w=1/[\s^2^(Fo^2^)+(0.0290P)^2^+37.9634P] where P=(Fo^2^+2Fc^2^)/3'
_refine_ls_weighting_scheme calc
_refine_ls_wR_factor_gt 0.1038
_refine_ls_wR_factor_ref 0.1100
_reflns_number_gt 12926
_reflns_number_total 17000
_reflns_threshold_expression >2sigma(I)
_cod_data_source_file ic9012697_si_001_5.cif
_cod_data_source_block sd0743
_cod_original_sg_symbol_Hall -P2ybc
_cod_database_code 4303313

loop_
_symmetry_equiv_pos_as_xyz
'x, y, z'
'-x, y+1/2, -z+1/2'
'-x, -y, -z'
'x, -y-1/2, z-1/2'

loop_
_atom_site_label
_atom_site_type_symbol
_atom_site_fract_x
_atom_site_fract_y
_atom_site_fract_z
_atom_site_U_iso_or_equiv
_atom_site_adp_type
_atom_site_occupancy
_atom_site_symmetry_multiplicity
_atom_site_calc_flag
_atom_site_refinement_flags
_atom_site_disorder_assembly
_atom_site_disorder_group
U1 U 0.515206(11) 0.673436(12) 0.628286(6) 0.01200(6) Uani 1 1 d . . .
O1 O 0.40095(19) 0.6153(2) 0.62244(10) 0.0148(7) Uani 1 1 d . . .
O2 O 0.5570(2) 0.5587(2) 0.59285(11) 0.0204(8) Uani 1 1 d . . .
O3 O 0.6238(2) 0.7394(2) 0.64782(11) 0.0166(7) Uani 1 1 d . . .
N1 N 0.4786(2) 0.7171(3) 0.69494(13) 0.0166(9) Uani 1 1 d . . .
C1 C 0.4503(3) 0.8295(4) 0.58635(15) 0.0191(10) Uani 1 1 d . . .
C2 C 0.4095(3) 0.7594(3) 0.56434(15) 0.0161(10) Uani 1 1 d . . .
C3 C 0.4504(3) 0.6962(3) 0.53948(15) 0.0166(11) Uani 1 1 d . . .
C4 C 0.5317(3) 0.7072(3) 0.53460(15) 0.0173(11) Uani 1 1 d . . .
C5 C 0.5715(3) 0.7790(3) 0.55499(15) 0.0160(11) Uani 1 1 d . . .
C6 C 0.5326(3) 0.8373(3) 0.58327(15) 0.0159(10) Uani 1 1 d . . .
C7 C 0.4041(3) 0.8949(4) 0.61206(16) 0.0216(12) Uani 1 1 d . . .
H7A H 0.3872 0.9440 0.5927 0.032 Uiso 1 1 calc R . .
H7B H 0.4372 0.9176 0.6371 0.032 Uiso 1 1 calc R . .
H7C H 0.3580 0.8655 0.6231 0.032 Uiso 1 1 calc R . .
C8 C 0.4076(3) 0.6160(4) 0.52043(16) 0.0236(12) Uani 1 1 d . . .
H8A H 0.3958 0.6246 0.4887 0.035 Uiso 1 1 calc R . .
H8B H 0.3585 0.6078 0.5352 0.035 Uiso 1 1 calc R . .
H8C H 0.4407 0.5635 0.5251 0.035 Uiso 1 1 calc R . .
C9 C 0.6573(3) 0.7928(4) 0.54685(17) 0.0208(12) Uani 1 1 d . . .
H9A H 0.6665 0.7777 0.5161 0.031 Uiso 1 1 calc R . .
H9B H 0.6895 0.7548 0.5668 0.031 Uiso 1 1 calc R . .
H9C H 0.6713 0.8548 0.5524 0.031 Uiso 1 1 calc R . .
C10 C 0.3208(3) 0.7526(4) 0.56559(16) 0.0197(11) Uani 1 1 d . . .
H10A H 0.3006 0.7310 0.5362 0.024 Uiso 1 1 calc R . .
H10B H 0.3004 0.8133 0.5689 0.024 Uiso 1 1 calc R . .
C11 C 0.2839(3) 0.6954(3) 0.60028(16) 0.0188(11) Uani 1 1 d . . .
C12 C 0.3217(3) 0.6235(3) 0.62219(15) 0.0164(11) Uani 1 1 d . . .
C13 C 0.2774(3) 0.5597(3) 0.64443(16) 0.0176(11) Uani 1 1 d . . .
C14 C 0.1986(3) 0.5802(4) 0.65008(18) 0.0238(12) Uani 1 1 d . . .
H14A H 0.1684 0.5398 0.6661 0.029 Uiso 1 1 calc R . .
C15 C 0.1623(3) 0.6565(4) 0.63347(18) 0.0272(13) Uani 1 1 d . A .
C16 C 0.2059(3) 0.7109(4) 0.60767(18) 0.0246(12) Uani 1 1 d . . .
H16A H 0.1811 0.7614 0.5944 0.030 Uiso 1 1 calc R . .
C17 C 0.3132(3) 0.4710(3) 0.65956(16) 0.0204(11) Uani 1 1 d D . .
C18 C 0.3510(3) 0.4263(4) 0.61954(17) 0.0235(12) Uani 1 1 d D . .
H18A H 0.3902 0.4661 0.6080 0.035 Uiso 1 1 calc R . .
H18B H 0.3102 0.4138 0.5963 0.035 Uiso 1 1 calc R . .
H18C H 0.3764 0.3709 0.6292 0.035 Uiso 1 1 calc R . .
C19 C 0.3754(3) 0.4823(4) 0.69787(17) 0.0249(12) Uani 1 1 d D . .
H19A H 0.3514 0.5100 0.7230 0.037 Uiso 1 1 calc R . .
H19B H 0.4180 0.5198 0.6883 0.037 Uiso 1 1 calc R . .
H19C H 0.3964 0.4242 0.7067 0.037 Uiso 1 1 calc R . .
C20 C 0.2502(3) 0.4070(4) 0.6752(2) 0.0314(14) Uani 1 1 d D . .
H20A H 0.2258 0.4323 0.7008 0.047 Uiso 1 1 calc R . .
H20B H 0.2747 0.3503 0.6835 0.047 Uiso 1 1 calc R . .
H20C H 0.2101 0.3976 0.6512 0.047 Uiso 1 1 calc R . .
C21 C 0.0786(4) 0.6803(5) 0.6443(2) 0.0395(13) Uani 1 1 d DU . .
C22 C 0.0798(5) 0.7484(7) 0.6782(3) 0.046(2) Uani 0.746(7) 1 d PDU A 1
H22A H 0.0988 0.7230 0.7066 0.069 Uiso 0.746(7) 1 calc PR A 1
H22B H 0.0266 0.7716 0.6807 0.069 Uiso 0.746(7) 1 calc PR A 1
H22C H 0.1147 0.7964 0.6701 0.069 Uiso 0.746(7) 1 calc PR A 1
C23 C 0.0310(5) 0.5985(6) 0.6581(3) 0.041(2) Uani 0.746(7) 1 d PDU A 1
H23A H 0.0526 0.5764 0.6867 0.061 Uiso 0.746(7) 1 calc PR A 1
H23B H 0.0342 0.5521 0.6357 0.061 Uiso 0.746(7) 1 calc PR A 1
H23C H -0.0240 0.6154 0.6606 0.061 Uiso 0.746(7) 1 calc PR A 1
C24 C 0.0309(5) 0.7148(7) 0.6014(3) 0.046(2) Uani 0.746(7) 1 d PDU A 1
H24A H -0.0223 0.7312 0.6089 0.069 Uiso 0.746(7) 1 calc PR A 1
H24B H 0.0280 0.6680 0.5790 0.069 Uiso 0.746(7) 1 calc PR A 1
H24C H 0.0573 0.7666 0.5897 0.069 Uiso 0.746(7) 1 calc PR A 1
C22A C 0.0788(15) 0.6766(19) 0.6967(5) 0.048(4) Uani 0.254(7) 1 d PDU A 2
H22D H 0.0916 0.6165 0.7068 0.071 Uiso 0.254(7) 1 calc PR A 2
H22E H 0.0269 0.6931 0.7061 0.071 Uiso 0.254(7) 1 calc PR A 2
H22F H 0.1181 0.7180 0.7094 0.071 Uiso 0.254(7) 1 calc PR A 2
C23A C 0.0195(13) 0.6167(15) 0.6260(9) 0.045(3) Uani 0.254(7) 1 d PDU A 2
H23D H 0.0327 0.5992 0.5962 0.068 Uiso 0.254(7) 1 calc PR A 2
H23E H -0.0325 0.6444 0.6247 0.068 Uiso 0.254(7) 1 calc PR A 2
H23F H 0.0191 0.5643 0.6451 0.068 Uiso 0.254(7) 1 calc PR A 2
C24A C 0.0618(15) 0.7797(10) 0.6365(9) 0.046(3) Uani 0.254(7) 1 d PDU A 2
H24D H 0.0671 0.7938 0.6052 0.069 Uiso 0.254(7) 1 calc PR A 2
H24E H 0.0994 0.8150 0.6547 0.069 Uiso 0.254(7) 1 calc PR A 2
H24F H 0.0084 0.7934 0.6445 0.069 Uiso 0.254(7) 1 calc PR A 2
C25 C 0.5771(3) 0.6417(4) 0.50784(16) 0.0218(12) Uani 1 1 d . . .
H25A H 0.5387 0.6022 0.4920 0.026 Uiso 1 1 calc R . .
H25B H 0.6042 0.6753 0.4852 0.026 Uiso 1 1 calc R . .
C26 C 0.6378(3) 0.5840(3) 0.53267(16) 0.0174(11) Uani 1 1 d . . .
C27 C 0.6227(3) 0.5402(3) 0.57197(16) 0.0170(11) Uani 1 1 d . . .
C28 C 0.6754(3) 0.4739(3) 0.58933(15) 0.0168(11) Uani 1 1 d . . .
C29 C 0.7444(3) 0.4623(4) 0.56850(17) 0.0216(12) Uani 1 1 d . . .
H29A H 0.7808 0.4199 0.5805 0.026 Uiso 1 1 calc R . .
C30 C 0.7644(3) 0.5089(4) 0.53080(17) 0.0256(13) Uani 1 1 d . . .
C31 C 0.7082(3) 0.5679(4) 0.51331(16) 0.0210(12) Uani 1 1 d . . .
H31A H 0.7185 0.5987 0.4869 0.025 Uiso 1 1 calc R . .
C32 C 0.6526(3) 0.4136(4) 0.62761(17) 0.0219(12) Uani 1 1 d . . .
C33 C 0.7164(4) 0.3466(5) 0.6402(2) 0.0452(18) Uani 1 1 d . . .
H33A H 0.7297 0.3136 0.6138 0.068 Uiso 1 1 calc R . .
H33B H 0.6974 0.3056 0.6622 0.068 Uiso 1 1 calc R . .
H33C H 0.7630 0.3775 0.6526 0.068 Uiso 1 1 calc R . .
C34 C 0.5789(4) 0.3622(4) 0.6125(2) 0.0318(14) Uani 1 1 d . . .
H34A H 0.5878 0.3313 0.5848 0.048 Uiso 1 1 calc R . .
H34B H 0.5348 0.4033 0.6077 0.048 Uiso 1 1 calc R . .
H34C H 0.5667 0.3190 0.6352 0.048 Uiso 1 1 calc R . .
C35 C 0.6376(4) 0.4651(4) 0.66983(18) 0.0382(16) Uani 1 1 d . . .
H35A H 0.6834 0.5019 0.6781 0.057 Uiso 1 1 calc R . .
H35B H 0.6285 0.4235 0.6938 0.057 Uiso 1 1 calc R . .
H35C H 0.5914 0.5029 0.6646 0.057 Uiso 1 1 calc R . .
C36 C 0.8437(3) 0.4956(5) 0.5117(2) 0.0405(15) Uani 1 1 d U . .
C37 C 0.8495(4) 0.5364(7) 0.4673(2) 0.070(2) Uani 1 1 d U . .
H37A H 0.8418 0.6005 0.4695 0.104 Uiso 1 1 calc R . .
H37B H 0.8090 0.5114 0.4467 0.104 Uiso 1 1 calc R . .
H37C H 0.9014 0.5244 0.4565 0.104 Uiso 1 1 calc R . .
C38 C 0.9070(4) 0.5275(6) 0.5446(2) 0.055(2) Uani 1 1 d U . .
H38A H 0.9025 0.5916 0.5482 0.083 Uiso 1 1 calc R . .
H38B H 0.9585 0.5132 0.5338 0.083 Uiso 1 1 calc R . .
H38C H 0.9012 0.4984 0.5731 0.083 Uiso 1 1 calc R . .
C39 C 0.8593(5) 0.3952(6) 0.5047(3) 0.066(2) Uani 1 1 d U . .
H39A H 0.8247 0.3731 0.4803 0.099 Uiso 1 1 calc R . .
H39B H 0.8490 0.3628 0.5318 0.099 Uiso 1 1 calc R . .
H39C H 0.9141 0.3865 0.4978 0.099 Uiso 1 1 calc R . .
C40 C 0.5776(3) 0.9089(3) 0.60873(17) 0.0190(11) Uani 1 1 d . . .
H40A H 0.5871 0.9569 0.5875 0.023 Uiso 1 1 calc R . .
H40B H 0.5420 0.9333 0.6304 0.023 Uiso 1 1 calc R . .
C41 C 0.6550(3) 0.8903(3) 0.63371(15) 0.0156(11) Uani 1 1 d . . .
C42 C 0.6746(3) 0.8082(3) 0.65311(15) 0.0136(10) Uani 1 1 d . . .
C43 C 0.7476(3) 0.7983(3) 0.67749(16) 0.0177(11) Uani 1 1 d . . .
C44 C 0.7963(3) 0.8724(4) 0.68161(17) 0.0235(12) Uani 1 1 d . . .
H44A H 0.8446 0.8667 0.6986 0.028 Uiso 1 1 calc R . .
C45 C 0.7784(3) 0.9537(4) 0.66252(18) 0.0252(12) Uani 1 1 d . B .
C46 C 0.7077(3) 0.9610(3) 0.63834(17) 0.0217(12) Uani 1 1 d . . .
H46A H 0.6944 1.0157 0.6244 0.026 Uiso 1 1 calc R . .
C47 C 0.7746(3) 0.7089(3) 0.69682(18) 0.0205(11) Uani 1 1 d . . .
C48 C 0.8540(3) 0.7156(4) 0.7233(2) 0.0292(13) Uani 1 1 d . . .
H48A H 0.8943 0.7350 0.7037 0.044 Uiso 1 1 calc R . .
H48B H 0.8682 0.6577 0.7358 0.044 Uiso 1 1 calc R . .
H48C H 0.8500 0.7586 0.7473 0.044 Uiso 1 1 calc R . .
C49 C 0.7848(3) 0.6442(4) 0.65821(18) 0.0265(13) Uani 1 1 d . . .
H49A H 0.8251 0.6669 0.6394 0.040 Uiso 1 1 calc R . .
H49B H 0.7350 0.6384 0.6407 0.040 Uiso 1 1 calc R . .
H49C H 0.8010 0.5862 0.6700 0.040 Uiso 1 1 calc R . .
C50 C 0.7161(3) 0.6730(4) 0.72886(16) 0.0213(11) Uani 1 1 d . . .
H50A H 0.7351 0.6164 0.7410 0.032 Uiso 1 1 calc R . .
H50B H 0.6649 0.6643 0.7130 0.032 Uiso 1 1 calc R . .
H50C H 0.7107 0.7153 0.7530 0.032 Uiso 1 1 calc R . .
C51 C 0.8366(4) 1.0319(4) 0.6686(2) 0.0418(15) Uani 1 1 d DU . .
C52 C 0.8066(5) 1.1152(5) 0.6442(3) 0.0435(19) Uani 0.870(7) 1 d PDU B 1
H52A H 0.7551 1.1313 0.6544 0.065 Uiso 0.870(7) 1 calc PR B 1
H52B H 0.8020 1.1036 0.6123 0.065 Uiso 0.870(7) 1 calc PR B 1
H52C H 0.8435 1.1639 0.6503 0.065 Uiso 0.870(7) 1 calc PR B 1
C53 C 0.8427(5) 1.0566(5) 0.7189(3) 0.052(2) Uani 0.870(7) 1 d PDU B 1
H53A H 0.7913 1.0761 0.7279 0.078 Uiso 0.870(7) 1 calc PR B 1
H53B H 0.8809 1.1043 0.7239 0.078 Uiso 0.870(7) 1 calc PR B 1
H53C H 0.8597 1.0047 0.7363 0.078 Uiso 0.870(7) 1 calc PR B 1
C54 C 0.9154(5) 1.0072(6) 0.6540(3) 0.054(2) Uani 0.870(7) 1 d PDU B 1
H54A H 0.9119 0.9959 0.6221 0.081 Uiso 0.870(7) 1 calc PR B 1
H54B H 0.9338 0.9538 0.6697 0.081 Uiso 0.870(7) 1 calc PR B 1
H54C H 0.9523 1.0557 0.6606 0.081 Uiso 0.870(7) 1 calc PR B 1
C52A C 0.9122(18) 1.007(3) 0.6964(13) 0.049(4) Uani 0.130(7) 1 d PDU B 2
H52D H 0.8991 0.9933 0.7267 0.073 Uiso 0.130(7) 1 calc PR B 2
H52E H 0.9488 1.0571 0.6968 0.073 Uiso 0.130(7) 1 calc PR B 2
H52F H 0.9365 0.9556 0.6833 0.073 Uiso 0.130(7) 1 calc PR B 2
C53A C 0.864(3) 1.045(3) 0.6210(7) 0.047(3) Uani 0.130(7) 1 d PDU B 2
H53D H 0.8187 1.0627 0.6014 0.071 Uiso 0.130(7) 1 calc PR B 2
H53E H 0.8854 0.9895 0.6104 0.071 Uiso 0.130(7) 1 calc PR B 2
H53F H 0.9039 1.0912 0.6212 0.071 Uiso 0.130(7) 1 calc PR B 2
C54A C 0.803(2) 1.1170(19) 0.6864(14) 0.046(3) Uani 0.130(7) 1 d PDU B 2
H54D H 0.8270 1.1289 0.7160 0.069 Uiso 0.130(7) 1 calc PR B 2
H54E H 0.7461 1.1108 0.6880 0.069 Uiso 0.130(7) 1 calc PR B 2
H54F H 0.8144 1.1660 0.6666 0.069 Uiso 0.130(7) 1 calc PR B 2
C55 C 0.4041(3) 0.7108(3) 0.71845(16) 0.0159(10) Uani 1 1 d . . .
H55A H 0.3631 0.6700 0.7052 0.019 Uiso 1 1 calc R . .
C56 C 0.4374(3) 0.6879(3) 0.76522(15) 0.0159(11) Uani 1 1 d . . .
C57 C 0.4093(3) 0.6372(3) 0.79904(17) 0.0213(12) Uani 1 1 d . . .
H57A H 0.3597 0.6088 0.7958 0.026 Uiso 1 1 calc R . .
C58 C 0.4567(4) 0.6296(3) 0.83805(17) 0.0235(12) Uani 1 1 d . . .
H58A H 0.4395 0.5944 0.8616 0.028 Uiso 1 1 calc R . .
C59 C 0.5278(3) 0.6722(4) 0.84295(16) 0.0250(12) Uani 1 1 d . . .
H59A H 0.5590 0.6655 0.8697 0.030 Uiso 1 1 calc R . .
C60 C 0.5548(3) 0.7253(3) 0.80907(16) 0.0198(11) Uani 1 1 d . . .
H60A H 0.6034 0.7557 0.8128 0.024 Uiso 1 1 calc R . .
C61 C 0.5092(3) 0.7321(3) 0.77038(16) 0.0180(11) Uani 1 1 d . . .
C62 C 0.5173(3) 0.7823(3) 0.72682(15) 0.0166(11) Uani 1 1 d . . .
H62A H 0.5715 0.8016 0.7204 0.020 Uiso 1 1 calc R . .
C63 C 0.4542(3) 0.8542(3) 0.72504(15) 0.0159(11) Uani 1 1 d . . .
C64 C 0.4562(3) 0.9453(3) 0.72511(15) 0.0175(11) Uani 1 1 d . . .
H64A H 0.5046 0.9761 0.7290 0.021 Uiso 1 1 calc R . .
C65 C 0.3853(3) 0.9913(4) 0.71928(16) 0.0232(12) Uani 1 1 d . . .
H65A H 0.3855 1.0541 0.7187 0.028 Uiso 1 1 calc R . .
C66 C 0.3149(3) 0.9462(4) 0.71439(16) 0.0230(12) Uani 1 1 d . . .
H66A H 0.2672 0.9784 0.7105 0.028 Uiso 1 1 calc R . .
C67 C 0.3130(3) 0.8532(3) 0.71502(16) 0.0193(11) Uani 1 1 d . . .
H67A H 0.2645 0.8222 0.7124 0.023 Uiso 1 1 calc R . .
C68 C 0.3827(3) 0.8086(3) 0.71955(15) 0.0171(11) Uani 1 1 d . . .
C101 C 0.4179(5) 0.9932(4) 0.50259(19) 0.0422(18) Uani 1 1 d . . .
C102 C 0.3347(5) 0.9830(5) 0.5027(2) 0.051(2) Uani 1 1 d . . .
H102 H 0.3051 1.0245 0.5184 0.061 Uiso 1 1 calc R . .
C103 C 0.2970(6) 0.9160(6) 0.4812(2) 0.063(2) Uani 1 1 d . . .
H103 H 0.2416 0.9112 0.4815 0.076 Uiso 1 1 calc R . .
C104 C 0.3404(6) 0.8529(5) 0.4582(2) 0.056(2) Uani 1 1 d . . .
H104 H 0.3134 0.8057 0.4432 0.067 Uiso 1 1 calc R . .
C105 C 0.4183(6) 0.8583(5) 0.4570(2) 0.051(2) Uani 1 1 d . . .
H105 H 0.4458 0.8144 0.4416 0.061 Uiso 1 1 calc R . .
C106 C 0.4611(5) 0.9286(4) 0.47832(18) 0.0393(17) Uani 1 1 d . . .
C107 C 0.5414(5) 0.9376(4) 0.47665(19) 0.0406(18) Uani 1 1 d . . .
H107 H 0.5696 0.8951 0.4608 0.049 Uiso 1 1 calc R . .
C201 C 0.9038(7) 0.0648(9) 0.2360(5) 0.142(5) Uani 1 1 d DU . .
H20D H 0.9173 0.0409 0.2656 0.213 Uiso 1 1 calc R . .
H20E H 0.8917 0.0161 0.2154 0.213 Uiso 1 1 calc R . .
H20F H 0.8579 0.1035 0.2372 0.213 Uiso 1 1 calc R . .
C202 C 0.9738(8) 0.1183(10) 0.2201(5) 0.163(4) Uani 1 1 d DU . .
H20G H 0.9833 0.1708 0.2392 0.195 Uiso 1 1 calc R . .
H20H H 1.0218 0.0814 0.2218 0.195 Uiso 1 1 calc R . .
C203 C 0.9549(8) 0.1465(10) 0.1734(5) 0.167(4) Uani 1 1 d DU . .
H20I H 0.9071 0.1837 0.1710 0.200 Uiso 1 1 calc R . .
H20J H 0.9475 0.0948 0.1535 0.200 Uiso 1 1 calc R . .
C204 C 1.0278(8) 0.1997(11) 0.1626(5) 0.171(4) Uani 1 1 d DU . .
H20K H 1.0263 0.2610 0.1740 0.205 Uiso 1 1 calc R . .
H20L H 1.0771 0.1705 0.1734 0.205 Uiso 1 1 calc R . .
C205 C 1.0154(9) 0.1957(13) 0.1129(5) 0.196(6) Uani 1 1 d DU . .
H20M H 1.0401 0.2473 0.0999 0.294 Uiso 1 1 calc R . .
H20N H 0.9591 0.1958 0.1047 0.294 Uiso 1 1 calc R . .
H20O H 1.0392 0.1416 0.1020 0.294 Uiso 1 1 calc R . .

loop_
_atom_site_aniso_label
_atom_site_aniso_U_11
_atom_site_aniso_U_22
_atom_site_aniso_U_33
_atom_site_aniso_U_23
_atom_site_aniso_U_13
_atom_site_aniso_U_12
U1 0.01545(9) 0.01024(9) 0.01062(8) -0.00013(8) 0.00334(6) 0.00012(9)
O1 0.0137(18) 0.0155(18) 0.0151(16) 0.0028(14) 0.0008(13) -0.0001(14)
O2 0.028(2) 0.0150(18) 0.0195(18) 0.0004(15) 0.0124(15) 0.0063(16)
O3 0.0202(19) 0.0138(18) 0.0163(17) 0.0012(14) 0.0047(14) -0.0020(15)
N1 0.016(2) 0.016(2) 0.018(2) -0.0055(18) 0.0057(17) -0.0032(18)
C1 0.028(3) 0.020(3) 0.010(2) 0.002(2) 0.0029(19) 0.002(3)
C2 0.016(3) 0.020(3) 0.012(2) 0.006(2) -0.0012(19) -0.001(2)
C3 0.026(3) 0.014(3) 0.009(2) 0.0013(18) -0.0022(19) -0.001(2)
C4 0.026(3) 0.017(3) 0.008(2) 0.003(2) 0.001(2) -0.001(2)
C5 0.023(3) 0.013(3) 0.012(2) 0.002(2) 0.004(2) 0.002(2)
C6 0.030(3) 0.007(2) 0.011(2) 0.0073(19) 0.0012(19) 0.004(2)
C7 0.029(3) 0.024(3) 0.012(2) 0.000(2) 0.006(2) -0.001(2)
C8 0.031(3) 0.025(3) 0.015(2) -0.002(2) 0.002(2) -0.005(3)
C9 0.023(3) 0.019(3) 0.021(3) 0.003(2) 0.007(2) -0.001(2)
C10 0.016(3) 0.023(3) 0.020(3) 0.005(2) -0.001(2) -0.001(2)
C11 0.017(3) 0.020(3) 0.019(2) -0.006(2) 0.003(2) -0.003(2)
C12 0.020(3) 0.018(3) 0.012(2) -0.004(2) 0.0051(19) 0.002(2)
C13 0.014(3) 0.021(3) 0.018(2) -0.003(2) -0.002(2) 0.000(2)
C14 0.018(3) 0.026(3) 0.028(3) 0.007(2) 0.010(2) 0.000(2)
C15 0.018(3) 0.032(3) 0.032(3) 0.003(3) 0.007(2) 0.005(2)
C16 0.022(3) 0.025(3) 0.027(3) 0.000(2) 0.001(2) 0.009(2)
C17 0.021(3) 0.019(3) 0.021(3) 0.005(2) 0.001(2) -0.003(2)
C18 0.025(3) 0.021(3) 0.024(3) 0.001(2) 0.001(2) 0.000(2)
C19 0.030(3) 0.021(3) 0.023(3) 0.001(2) -0.001(2) 0.004(3)
C20 0.022(3) 0.024(3) 0.048(4) 0.011(3) 0.008(3) -0.005(3)
C21 0.024(3) 0.046(3) 0.050(3) 0.006(3) 0.014(2) 0.010(3)
C22 0.025(4) 0.054(5) 0.061(5) -0.014(4) 0.015(4) 0.002(4)
C23 0.016(4) 0.050(5) 0.057(5) 0.001(4) 0.006(4) 0.000(4)
C24 0.024(4) 0.061(5) 0.054(4) 0.007(4) 0.009(4) 0.007(4)
C22A 0.028(7) 0.053(7) 0.063(7) -0.006(7) 0.014(6) 0.011(7)
C23A 0.024(6) 0.057(6) 0.054(6) 0.005(6) 0.008(6) 0.003(6)
C24A 0.026(6) 0.055(6) 0.058(6) 0.003(6) 0.015(6) 0.008(6)
C25 0.035(3) 0.019(3) 0.011(2) -0.001(2) 0.005(2) 0.002(2)
C26 0.026(3) 0.012(3) 0.015(2) -0.002(2) 0.005(2) -0.002(2)
C27 0.020(3) 0.013(3) 0.018(2) -0.008(2) 0.004(2) -0.001(2)
C28 0.020(3) 0.017(3) 0.013(2) -0.005(2) 0.0020(19) -0.004(2)
C29 0.018(3) 0.022(3) 0.025(3) -0.003(2) 0.001(2) 0.002(2)
C30 0.017(3) 0.039(3) 0.020(3) -0.007(2) 0.000(2) -0.004(3)
C31 0.022(3) 0.029(3) 0.012(2) -0.003(2) 0.005(2) -0.006(2)
C32 0.029(3) 0.018(3) 0.019(3) 0.001(2) 0.002(2) -0.001(2)
C33 0.037(4) 0.050(5) 0.050(4) 0.025(3) 0.013(3) 0.011(3)
C34 0.037(4) 0.027(3) 0.033(3) 0.003(3) 0.010(3) -0.006(3)
C35 0.062(5) 0.032(4) 0.022(3) 0.006(3) 0.010(3) -0.007(3)
C36 0.020(3) 0.073(4) 0.029(3) -0.001(3) 0.007(2) -0.004(3)
C37 0.034(4) 0.129(7) 0.047(4) 0.022(5) 0.018(3) 0.016(4)
C38 0.023(3) 0.098(6) 0.046(4) -0.010(4) 0.008(3) -0.006(4)
C39 0.041(4) 0.085(6) 0.075(5) -0.029(4) 0.026(4) 0.001(4)
C40 0.028(3) 0.010(2) 0.019(3) -0.003(2) 0.003(2) -0.003(2)
C41 0.020(3) 0.015(3) 0.013(2) 0.000(2) 0.007(2) 0.004(2)
C42 0.017(3) 0.008(3) 0.017(2) -0.0031(18) 0.0070(19) 0.0000(19)
C43 0.021(3) 0.016(3) 0.017(2) 0.001(2) 0.004(2) 0.000(2)
C44 0.018(3) 0.027(3) 0.025(3) 0.004(2) 0.000(2) -0.006(2)
C45 0.028(3) 0.023(3) 0.025(3) 0.005(2) 0.003(2) -0.010(2)
C46 0.031(3) 0.014(3) 0.021(3) 0.002(2) 0.005(2) -0.003(2)
C47 0.015(3) 0.017(3) 0.030(3) 0.002(2) 0.004(2) -0.001(2)
C48 0.019(3) 0.028(3) 0.040(3) 0.006(3) -0.003(2) -0.002(3)
C49 0.027(3) 0.025(3) 0.028(3) -0.004(2) 0.007(2) 0.003(2)
C50 0.025(3) 0.018(3) 0.021(2) 0.003(2) 0.001(2) 0.000(3)
C51 0.040(3) 0.025(3) 0.059(3) 0.014(3) -0.006(3) -0.022(3)
C52 0.047(4) 0.021(3) 0.062(4) 0.011(3) -0.003(3) -0.021(3)
C53 0.054(4) 0.037(4) 0.062(4) 0.002(4) -0.015(4) -0.025(4)
C54 0.043(4) 0.040(4) 0.081(5) 0.016(4) 0.005(4) -0.022(3)
C52A 0.046(6) 0.034(6) 0.066(6) 0.011(6) -0.006(6) -0.023(6)
C53A 0.044(6) 0.029(6) 0.068(7) 0.015(6) 0.000(6) -0.025(6)
C54A 0.048(6) 0.028(6) 0.061(6) 0.007(6) -0.009(6) -0.024(6)
C55 0.021(3) 0.011(2) 0.017(2) -0.006(2) 0.008(2) -0.004(2)
C56 0.025(3) 0.008(2) 0.016(2) -0.0012(19) 0.0081(19) 0.004(2)
C57 0.032(3) 0.011(2) 0.023(3) -0.003(2) 0.010(2) -0.001(2)
C58 0.046(4) 0.008(2) 0.018(3) 0.002(2) 0.012(2) 0.004(2)
C59 0.041(3) 0.018(3) 0.016(2) -0.001(2) 0.005(2) 0.015(3)
C60 0.026(3) 0.013(3) 0.020(3) -0.004(2) 0.005(2) 0.004(2)
C61 0.028(3) 0.013(3) 0.014(2) -0.004(2) 0.008(2) 0.002(2)
C62 0.022(3) 0.017(3) 0.011(2) -0.001(2) 0.007(2) -0.003(2)
C63 0.026(3) 0.013(2) 0.010(2) 0.0010(18) 0.0057(19) 0.002(2)
C64 0.027(3) 0.014(3) 0.012(2) 0.000(2) 0.008(2) -0.005(2)
C65 0.039(3) 0.015(3) 0.017(2) 0.000(2) 0.009(2) 0.002(2)
C66 0.031(3) 0.022(3) 0.016(2) 0.000(2) 0.005(2) 0.009(3)
C67 0.026(3) 0.019(3) 0.014(2) -0.002(2) 0.006(2) -0.001(2)
C68 0.029(3) 0.010(3) 0.013(2) 0.0011(19) 0.009(2) -0.002(2)
C101 0.085(6) 0.025(3) 0.017(3) 0.011(3) 0.003(3) 0.012(4)
C102 0.087(6) 0.040(4) 0.026(3) 0.015(3) 0.007(4) 0.008(4)
C103 0.099(7) 0.053(5) 0.037(4) 0.017(4) -0.005(4) -0.004(5)
C104 0.099(7) 0.040(4) 0.027(4) 0.007(3) -0.009(4) -0.008(4)
C105 0.100(7) 0.031(4) 0.021(3) 0.006(3) -0.004(4) 0.000(4)
C106 0.084(6) 0.018(3) 0.016(3) 0.009(2) 0.002(3) 0.008(3)
C107 0.085(6) 0.020(3) 0.017(3) 0.007(2) 0.007(3) 0.007(3)
C201 0.088(7) 0.130(9) 0.203(10) -0.094(8) -0.042(8) 0.002(7)
C202 0.109(6) 0.169(9) 0.204(9) -0.099(8) -0.048(7) 0.023(6)
C203 0.105(6) 0.181(9) 0.207(9) -0.095(8) -0.049(7) 0.020(6)
C204 0.104(7) 0.196(9) 0.208(9) -0.090(8) -0.038(7) 0.015(6)
C205 0.127(9) 0.228(12) 0.231(12) -0.086(11) -0.009(10) -0.017(9)

loop_
_atom_type_symbol
_atom_type_description
_atom_type_scat_dispersion_real
_atom_type_scat_dispersion_imag
_atom_type_scat_source
C C 0.0033 0.0016 'International Tables Vol C Tables 4.2.6.8 and 6.1.1.4'
H H 0.0000 0.0000 'International Tables Vol C Tables 4.2.6.8 and 6.1.1.4'
N N 0.0061 0.0033 'International Tables Vol C Tables 4.2.6.8 and 6.1.1.4'
O O 0.0106 0.0060 'International Tables Vol C Tables 4.2.6.8 and 6.1.1.4'
U U -9.6767 9.6646 'International Tables Vol C Tables 4.2.6.8 and 6.1.1.4'

loop_
_geom_angle_atom_site_label_1
_geom_angle_atom_site_label_2
_geom_angle_atom_site_label_3
_geom_angle
_geom_angle_site_symmetry_1
_geom_angle_site_symmetry_3
_geom_angle_publ_flag
O1 U1 O3 168.07(12) . . ?
O1 U1 O2 87.41(13) . . ?
O3 U1 O2 101.69(13) . . ?
O1 U1 N1 83.97(14) . . ?
O3 U1 N1 84.11(14) . . ?
O2 U1 N1 142.33(14) . . ?
O1 U1 C6 115.95(13) . . ?
O3 U1 C6 67.51(13) . . ?
O2 U1 C6 114.20(13) . . ?
N1 U1 C6 102.49(14) . . ?
O1 U1 C3 70.80(13) . . ?
O3 U1 C3 118.69(13) . . ?
O2 U1 C3 75.75(14) . . ?
N1 U1 C3 133.99(15) . . ?
C6 U1 C3 59.53(14) . . ?
O1 U1 C1 88.55(14) . . ?
O3 U1 C1 92.53(14) . . ?
O2 U1 C1 124.40(13) . . ?
N1 U1 C1 92.03(14) . . ?
C6 U1 C1 28.68(14) . . ?
C3 U1 C1 50.87(14) . . ?
O1 U1 C2 66.23(13) . . ?
O3 U1 C2 118.05(13) . . ?
O2 U1 C2 103.79(14) . . ?
N1 U1 C2 105.98(15) . . ?
C6 U1 C2 50.56(14) . . ?
C3 U1 C2 28.68(14) . . ?
C1 U1 C2 28.47(14) . . ?
O1 U1 C4 97.51(13) . . ?
O3 U1 C4 93.21(13) . . ?
O2 U1 C4 66.89(14) . . ?
N1 U1 C4 150.62(15) . . ?
C6 U1 C4 50.46(14) . . ?
C3 U1 C4 28.31(15) . . ?
C1 U1 C4 58.79(14) . . ?
C2 U1 C4 50.04(14) . . ?
O1 U1 C5 119.83(13) . . ?
O3 U1 C5 69.05(13) . . ?
O2 U1 C5 86.00(13) . . ?
N1 U1 C5 129.71(14) . . ?
C6 U1 C5 28.33(13) . . ?
C3 U1 C5 49.65(14) . . ?
C1 U1 C5 49.80(14) . . ?
C2 U1 C5 57.77(14) . . ?
C4 U1 C5 27.78(14) . . ?
C12 O1 U1 150.1(3) . . ?
C27 O2 U1 134.5(3) . . ?
C42 O3 U1 156.8(3) . . ?
C55 N1 C62 95.2(4) . . ?
C55 N1 U1 134.2(3) . . ?
C62 N1 U1 129.3(3) . . ?
C2 C1 C6 119.6(5) . . ?
C2 C1 C7 118.5(5) . . ?
C6 C1 C7 121.9(5) . . ?
C2 C1 U1 76.1(3) . . ?
C6 C1 U1 74.9(3) . . ?
C7 C1 U1 120.7(3) . . ?
C1 C2 C3 120.6(5) . . ?
C1 C2 C10 120.2(5) . . ?
C3 C2 C10 119.1(5) . . ?
C1 C2 U1 75.5(3) . . ?
C3 C2 U1 75.3(3) . . ?
C10 C2 U1 122.6(3) . . ?
C1 C2 C104 104.5(3) . . ?
C3 C2 C104 86.4(3) . . ?
C10 C2 C104 77.1(3) . . ?
U1 C2 C104 157.9(2) . . ?
C4 C3 C2 119.4(4) . . ?
C4 C3 C8 120.6(5) . . ?
C2 C3 C8 120.0(5) . . ?
C4 C3 U1 77.6(3) . . ?
C2 C3 U1 76.1(3) . . ?
C8 C3 U1 114.4(3) . . ?
C5 C4 C3 119.8(5) . . ?
C5 C4 C25 119.3(5) . . ?
C3 C4 C25 120.9(5) . . ?
C5 C4 U1 77.2(3) . . ?
C3 C4 U1 74.1(3) . . ?
C25 C4 U1 119.1(3) . . ?
C4 C5 C6 120.9(5) . . ?
C4 C5 C9 118.9(4) . . ?
C6 C5 C9 120.2(5) . . ?
C4 C5 U1 75.0(3) . . ?
C6 C5 U1 72.4(3) . . ?
C9 C5 U1 124.0(3) . . ?
C1 C6 C5 119.2(5) . . ?
C1 C6 C40 120.1(4) . . ?
C5 C6 C40 120.7(5) . . ?
C1 C6 U1 76.4(3) . . ?
C5 C6 U1 79.3(3) . . ?
C40 C6 U1 116.3(3) . . ?
C1 C6 C106 78.7(3) . . ?
C5 C6 C106 81.5(3) . . ?
C40 C6 C106 108.1(3) . . ?
U1 C6 C106 135.5(2) . . ?
C1 C7 H7A 109.5 . . ?
C1 C7 H7B 109.5 . . ?
H7A C7 H7B 109.5 . . ?
C1 C7 H7C 109.5 . . ?
H7A C7 H7C 109.5 . . ?
H7B C7 H7C 109.5 . . ?
C3 C8 H8A 109.5 . . ?
C3 C8 H8B 109.5 . . ?
H8A C8 H8B 109.5 . . ?
C3 C8 H8C 109.5 . . ?
H8A C8 H8C 109.5 . . ?
H8B C8 H8C 109.5 . . ?
C5 C9 H9A 109.5 . . ?
C5 C9 H9B 109.5 . . ?
H9A C9 H9B 109.5 . . ?
C5 C9 H9C 109.5 . . ?
H9A C9 H9C 109.5 . . ?
H9B C9 H9C 109.5 . . ?
C2 C10 C11 120.5(4) . . ?
C2 C10 H10A 107.2 . . ?
C11 C10 H10A 107.2 . . ?
C2 C10 H10B 107.2 . . ?
C11 C10 H10B 107.2 . . ?
H10A C10 H10B 106.8 . . ?
C16 C11 C12 118.2(5) . . ?
C16 C11 C10 117.1(5) . . ?
C12 C11 C10 124.4(5) . . ?
O1 C12 C11 120.1(4) . . ?
O1 C12 C13 119.6(4) . . ?
C11 C12 C13 120.4(5) . . ?
C14 C13 C12 116.7(5) . . ?
C14 C13 C17 121.7(5) . . ?
C12 C13 C17 121.5(4) . . ?
C15 C14 C13 123.4(5) . . ?
C15 C14 H14A 118.3 . . ?
C13 C14 H14A 118.3 . . ?
C16 C15 C14 117.2(5) . . ?
C16 C15 C21 121.5(5) . . ?
C14 C15 C21 121.3(5) . . ?
C15 C16 C11 123.0(5) . . ?
C15 C16 H16A 118.5 . . ?
C11 C16 H16A 118.5 . . ?
C13 C17 C19 112.0(4) . . ?
C13 C17 C20 111.6(4) . . ?
C19 C17 C20 107.6(4) . . ?
C13 C17 C18 108.8(4) . . ?
C19 C17 C18 109.6(4) . . ?
C20 C17 C18 107.1(4) . . ?
C17 C18 H18A 109.5 . . ?
C17 C18 H18B 109.5 . . ?
H18A C18 H18B 109.5 . . ?
C17 C18 H18C 109.5 . . ?
H18A C18 H18C 109.5 . . ?
H18B C18 H18C 109.5 . . ?
C17 C19 H19A 109.5 . . ?
C17 C19 H19B 109.5 . . ?
H19A C19 H19B 109.5 . . ?
C17 C19 H19C 109.5 . . ?
H19A C19 H19C 109.5 . . ?
H19B C19 H19C 109.5 . . ?
C17 C20 H20A 109.5 . . ?
C17 C20 H20B 109.5 . . ?
H20A C20 H20B 109.5 . . ?
C17 C20 H20C 109.5 . . ?
H20A C20 H20C 109.5 . . ?
H20B C20 H20C 109.5 . . ?
C22 C21 C23A 135.0(12) . . ?
C22 C21 C15 110.1(6) . . ?
C23A C21 C15 113.2(11) . . ?
C23A C21 C24A 117.3(14) . . ?
C15 C21 C24A 111.3(11) . . ?
C22 C21 C23 111.2(7) . . ?
C15 C21 C23 112.5(6) . . ?
C24A C21 C23 136.2(11) . . ?
C22 C21 C24 109.4(7) . . ?
C23A C21 C24 66.4(11) . . ?
C15 C21 C24 110.2(5) . . ?
C23 C21 C24 103.4(6) . . ?
C23A C21 C22A 108.3(13) . . ?
C15 C21 C22A 105.0(10) . . ?
C24A C21 C22A 100.2(13) . . ?
C24 C21 C22A 143.5(10) . . ?
C21 C22 H22A 109.5 . . ?
C21 C22 H22B 109.5 . . ?
C21 C22 H22C 109.5 . . ?
C21 C23 H23A 109.5 . . ?
C21 C23 H23B 109.5 . . ?
C21 C23 H23C 109.5 . . ?
C21 C24 H24A 109.5 . . ?
C21 C24 H24B 109.5 . . ?
C21 C24 H24C 109.5 . . ?
C21 C22A H22D 109.5 . . ?
C21 C22A H22E 109.5 . . ?
H22D C22A H22E 109.5 . . ?
C21 C22A H22F 109.5 . . ?
H22D C22A H22F 109.5 . . ?
H22E C22A H22F 109.5 . . ?
C21 C23A H23D 109.5 . . ?
C21 C23A H23E 109.5 . . ?
H23D C23A H23E 109.5 . . ?
C21 C23A H23F 109.5 . . ?
H23D C23A H23F 109.5 . . ?
H23E C23A H23F 109.5 . . ?
C21 C24A H24D 109.5 . . ?
C21 C24A H24E 109.5 . . ?
H24D C24A H24E 109.5 . . ?
C21 C24A H24F 109.5 . . ?
H24D C24A H24F 109.5 . . ?
H24E C24A H24F 109.5 . . ?
C26 C25 C4 117.7(4) . . ?
C26 C25 H25A 107.9 . . ?
C4 C25 H25A 107.9 . . ?
C26 C25 H25B 107.9 . . ?
C4 C25 H25B 107.9 . . ?
H25A C25 H25B 107.2 . . ?
C31 C26 C27 118.8(5) . . ?
C31 C26 C25 118.2(4) . . ?
C27 C26 C25 122.7(5) . . ?
O2 C27 C26 119.9(5) . . ?
O2 C27 C28 119.8(4) . . ?
C26 C27 C28 120.2(5) . . ?
C29 C28 C27 117.2(5) . . ?
C29 C28 C32 121.9(5) . . ?
C27 C28 C32 120.8(4) . . ?
C28 C29 C30 124.3(5) . . ?
C28 C29 H29A 117.8 . . ?
C30 C29 H29A 117.8 . . ?
C31 C30 C29 116.0(5) . . ?
C31 C30 C36 123.4(5) . . ?
C29 C30 C36 120.6(5) . . ?
C26 C31 C30 123.1(5) . . ?
C26 C31 H31A 118.5 . . ?
C30 C31 H31A 118.5 . . ?
C33 C32 C34 107.5(5) . . ?
C33 C32 C35 106.4(5) . . ?
C34 C32 C35 109.6(5) . . ?
C33 C32 C28 112.0(5) . . ?
C34 C32 C28 108.3(4) . . ?
C35 C32 C28 112.8(4) . . ?
C32 C33 H33A 109.5 . . ?
C32 C33 H33B 109.5 . . ?
H33A C33 H33B 109.5 . . ?
C32 C33 H33C 109.5 . . ?
H33A C33 H33C 109.5 . . ?
H33B C33 H33C 109.5 . . ?
C32 C34 H34A 109.5 . . ?
C32 C34 H34B 109.5 . . ?
H34A C34 H34B 109.5 . . ?
C32 C34 H34C 109.5 . . ?
H34A C34 H34C 109.5 . . ?
H34B C34 H34C 109.5 . . ?
C32 C35 H35A 109.5 . . ?
C32 C35 H35B 109.5 . . ?
H35A C35 H35B 109.5 . . ?
C32 C35 H35C 109.5 . . ?
H35A C35 H35C 109.5 . . ?
H35B C35 H35C 109.5 . . ?
C37 C36 C38 112.4(6) . . ?
C37 C36 C30 113.4(6) . . ?
C38 C36 C30 109.1(5) . . ?
C37 C36 C39 105.2(7) . . ?
C38 C36 C39 106.2(6) . . ?
C30 C36 C39 110.2(6) . . ?
C36 C37 H37A 109.5 . . ?
C36 C37 H37B 109.5 . . ?
H37A C37 H37B 109.5 . . ?
C36 C37 H37C 109.5 . . ?
H37A C37 H37C 109.5 . . ?
H37B C37 H37C 109.5 . . ?
C36 C38 H38A 109.5 . . ?
C36 C38 H38B 109.5 . . ?
H38A C38 H38B 109.5 . . ?
C36 C38 H38C 109.5 . . ?
H38A C38 H38C 109.5 . . ?
H38B C38 H38C 109.5 . . ?
C36 C39 H39A 109.5 . . ?
C36 C39 H39B 109.5 . . ?
H39A C39 H39B 109.5 . . ?
C36 C39 H39C 109.5 . . ?
H39A C39 H39C 109.5 . . ?
H39B C39 H39C 109.5 . . ?
C41 C40 C6 121.7(4) . . ?
C41 C40 H40A 106.9 . . ?
C6 C40 H40A 106.9 . . ?
C41 C40 H40B 106.9 . . ?
C6 C40 H40B 106.9 . . ?
H40A C40 H40B 106.7 . . ?
C46 C41 C42 119.8(5) . . ?
C46 C41 C40 116.5(4) . . ?
C42 C41 C40 123.6(5) . . ?
O3 C42 C41 119.6(4) . . ?
O3 C42 C43 121.0(4) . . ?
C41 C42 C43 119.4(4) . . ?
C44 C43 C42 117.5(5) . . ?
C44 C43 C47 120.6(5) . . ?
C42 C43 C47 121.9(4) . . ?
C45 C44 C43 124.0(5) . . ?
C45 C44 H44A 118.0 . . ?
C43 C44 H44A 118.0 . . ?
C46 C45 C44 117.2(5) . . ?
C46 C45 C51 122.5(5) . . ?
C44 C45 C51 120.3(5) . . ?
C45 C46 C41 122.0(5) . . ?
C45 C46 H46A 119.0 . . ?
C41 C46 H46A 119.0 . . ?
C50 C47 C43 111.2(4) . . ?
C50 C47 C48 106.3(4) . . ?
C43 C47 C48 112.1(4) . . ?
C50 C47 C49 111.2(4) . . ?
C43 C47 C49 108.4(4) . . ?
C48 C47 C49 107.6(5) . . ?
C47 C48 H48A 109.5 . . ?
C47 C48 H48B 109.5 . . ?
H48A C48 H48B 109.5 . . ?
C47 C48 H48C 109.5 . . ?
H48A C48 H48C 109.5 . . ?
H48B C48 H48C 109.5 . . ?
C47 C49 H49A 109.5 . . ?
C47 C49 H49B 109.5 . . ?
H49A C49 H49B 109.5 . . ?
C47 C49 H49C 109.5 . . ?
H49A C49 H49C 109.5 . . ?
H49B C49 H49C 109.5 . . ?
C47 C50 H50A 109.5 . . ?
C47 C50 H50B 109.5 . . ?
H50A C50 H50B 109.5 . . ?
C47 C50 H50C 109.5 . . ?
H50A C50 H50C 109.5 . . ?
H50B C50 H50C 109.5 . . ?
C54 C51 C54A 133.1(18) . . ?
C54 C51 C52 110.2(6) . . ?
C54A C51 C52 49.6(17) . . ?
C54 C51 C52A 50.2(17) . . ?
C54A C51 C52A 109.4(18) . . ?
C52 C51 C52A 134.9(18) . . ?
C54 C51 C45 110.9(6) . . ?
C54A C51 C45 115.9(18) . . ?
C52 C51 C45 112.1(5) . . ?
C52A C51 C45 113.0(18) . . ?
C54 C51 C53A 55.4(17) . . ?
C54A C51 C53A 111.0(18) . . ?
C52 C51 C53A 63.7(17) . . ?
C52A C51 C53A 104.6(18) . . ?
C45 C51 C53A 102.1(17) . . ?
C54 C51 C53 109.9(6) . . ?
C54A C51 C53 57.3(17) . . ?
C52 C51 C53 105.9(6) . . ?
C52A C51 C53 61.5(18) . . ?
C45 C51 C53 107.7(5) . . ?
C53A C51 C53 150.1(17) . . ?
C51 C52 H52A 109.5 . . ?
C51 C52 H52B 109.5 . . ?
C51 C52 H52C 109.5 . . ?
C51 C53 H53A 109.5 . . ?
C51 C53 H53B 109.5 . . ?
C51 C53 H53C 109.5 . . ?
C51 C54 H54A 109.5 . . ?
C51 C54 H54B 109.5 . . ?
C51 C54 H54C 109.5 . . ?
C51 C52A H52D 109.5 . . ?
C51 C52A H52E 109.5 . . ?
H52D C52A H52E 109.5 . . ?
C51 C52A H52F 109.5 . . ?
H52D C52A H52F 109.5 . . ?
H52E C52A H52F 109.5 . . ?
C51 C53A H53D 109.5 . . ?
C51 C53A H53E 109.5 . . ?
H53D C53A H53E 109.5 . . ?
C51 C53A H53F 109.5 . . ?
H53D C53A H53F 109.5 . . ?
H53E C53A H53F 109.5 . . ?
C51 C54A H54D 109.5 . . ?
C51 C54A H54E 109.5 . . ?
H54D C54A H54E 109.5 . . ?
C51 C54A H54F 109.5 . . ?
H54D C54A H54F 109.5 . . ?
H54E C54A H54F 109.5 . . ?
N1 C55 C68 99.2(4) . . ?
N1 C55 C56 100.0(4) . . ?
C68 C55 C56 106.0(4) . . ?
N1 C55 H55A 116.3 . . ?
C68 C55 H55A 116.3 . . ?
C56 C55 H55A 116.3 . . ?
C57 C56 C61 121.4(5) . . ?
C57 C56 C55 132.9(5) . . ?
C61 C56 C55 105.7(4) . . ?
C56 C57 C58 117.5(5) . . ?
C56 C57 H57A 121.2 . . ?
C58 C57 H57A 121.2 . . ?
C59 C58 C57 121.1(5) . . ?
C59 C58 H58A 119.4 . . ?
C57 C58 H58A 119.4 . . ?
C58 C59 C60 121.0(5) . . ?
C58 C59 H59A 119.5 . . ?
C60 C59 H59A 119.5 . . ?
C61 C60 C59 118.2(5) . . ?
C61 C60 H60A 120.9 . . ?
C59 C60 H60A 120.9 . . ?
C60 C61 C56 120.7(5) . . ?
C60 C61 C62 134.0(5) . . ?
C56 C61 C62 105.3(4) . . ?
N1 C62 C63 99.3(4) . . ?
N1 C62 C61 99.7(4) . . ?
C63 C62 C61 106.5(4) . . ?
N1 C62 H62A 116.3 . . ?
C63 C62 H62A 116.3 . . ?
C61 C62 H62A 116.3 . . ?
C64 C63 C68 120.9(5) . . ?
C64 C63 C62 133.9(5) . . ?
C68 C63 C62 105.1(4) . . ?
C63 C64 C65 118.4(5) . . ?
C63 C64 H64A 120.8 . . ?
C65 C64 H64A 120.8 . . ?
C66 C65 C64 120.6(5) . . ?
C66 C65 H65A 119.7 . . ?
C64 C65 H65A 119.7 . . ?
C65 C66 C67 120.8(5) . . ?
C65 C66 H66A 119.6 . . ?
C67 C66 H66A 119.6 . . ?
C68 C67 C66 118.3(5) . . ?
C68 C67 H67A 120.8 . . ?
C66 C67 H67A 120.8 . . ?
C67 C68 C63 120.9(5) . . ?
C67 C68 C55 133.2(5) . . ?
C63 C68 C55 105.8(4) . . ?
C107 C101 C102 123.6(7) 3_676 . ?
C107 C101 C106 118.8(7) 3_676 . ?
C102 C101 C106 117.6(7) . . ?
C103 C102 C101 121.8(8) . . ?
C103 C102 H102 119.1 . . ?
C101 C102 H102 119.1 . . ?
C102 C103 C104 119.8(9) . . ?
C102 C103 H103 120.1 . . ?
C104 C103 H103 120.1 . . ?
C105 C104 C103 121.5(8) . . ?
C105 C104 C2 77.0(4) . . ?
C103 C104 C2 88.8(4) . . ?
C105 C104 H104 119.3 . . ?
C103 C104 H104 119.3 . . ?
C2 C104 H104 104.6 . . ?
C104 C105 C106 121.3(8) . . ?
C104 C105 H105 119.4 . . ?
C106 C105 H105 119.4 . . ?
C107 C106 C105 122.8(7) . . ?
C107 C106 C101 119.1(6) . . ?
C105 C106 C101 118.1(8) . . ?
C107 C106 C6 77.6(4) . . ?
C105 C106 C6 104.6(4) . . ?
C101 C106 C6 88.2(3) . . ?
C106 C107 C101 122.1(6) . 3_676 ?
C106 C107 H107 119.0 . . ?
C101 C107 H107 119.0 3_676 . ?
C202 C201 H20D 109.5 . . ?
C202 C201 H20E 109.5 . . ?
H20D C201 H20E 109.5 . . ?
C202 C201 H20F 109.5 . . ?
H20D C201 H20F 109.5 . . ?
H20E C201 H20F 109.5 . . ?
C203 C202 C201 108.4(11) . . ?
C203 C202 H20G 110.0 . . ?
C201 C202 H20G 110.0 . . ?
C203 C202 H20H 110.0 . . ?
C201 C202 H20H 110.0 . . ?
H20G C202 H20H 108.4 . . ?
C202 C203 C204 102.6(11) . . ?
C202 C203 H20I 111.2 . . ?
C204 C203 H20I 111.2 . . ?
C202 C203 H20J 111.2 . . ?
C204 C203 H20J 111.2 . . ?
H20I C203 H20J 109.2 . . ?
C205 C204 C203 97.1(11) . . ?
C205 C204 H20K 112.3 . . ?
C203 C204 H20K 112.3 . . ?
C205 C204 H20L 112.3 . . ?
C203 C204 H20L 112.3 . . ?
H20K C204 H20L 109.9 . . ?
C204 C205 H20M 109.5 . . ?
C204 C205 H20N 109.5 . . ?
H20M C205 H20N 109.5 . . ?
C204 C205 H20O 109.5 . . ?
H20M C205 H20O 109.5 . . ?
H20N C205 H20O 109.5 . . ?

loop_
_geom_bond_atom_site_label_1
_geom_bond_atom_site_label_2
_geom_bond_distance
_geom_bond_site_symmetry_2
_geom_bond_publ_flag
U1 O1 2.138(3) . ?
U1 O3 2.158(3) . ?
U1 O2 2.182(3) . ?
U1 N1 2.247(4) . ?
U1 C6 2.852(5) . ?
U1 C3 2.869(5) . ?
U1 C1 2.872(5) . ?
U1 C2 2.879(5) . ?
U1 C4 2.912(5) . ?
U1 C5 2.940(5) . ?
O1 C12 1.358(6) . ?
O2 C27 1.349(6) . ?
O3 C42 1.357(6) . ?
N1 C55 1.495(6) . ?
N1 C62 1.506(6) . ?
C1 C2 1.414(7) . ?
C1 C6 1.418(7) . ?
C1 C7 1.509(7) . ?
C2 C3 1.424(7) . ?
C2 C10 1.521(7) . ?
C3 C4 1.414(7) . ?
C3 C8 1.514(7) . ?
C4 C5 1.405(7) . ?
C4 C25 1.521(7) . ?
C5 C6 1.420(7) . ?
C5 C9 1.513(7) . ?
C6 C40 1.513(7) . ?
C7 H7A 0.9800 . ?
C7 H7B 0.9800 . ?
C7 H7C 0.9800 . ?
C8 H8A 0.9800 . ?
C8 H8B 0.9800 . ?
C8 H8C 0.9800 . ?
C9 H9A 0.9800 . ?
C9 H9B 0.9800 . ?
C9 H9C 0.9800 . ?
C10 C11 1.525(7) . ?
C10 H10A 0.9900 . ?
C10 H10B 0.9900 . ?
C11 C16 1.384(7) . ?
C11 C12 1.411(7) . ?
C12 C13 1.420(7) . ?
C13 C14 1.401(7) . ?
C13 C17 1.533(7) . ?
C14 C15 1.391(8) . ?
C14 H14A 0.9500 . ?
C15 C16 1.381(8) . ?
C15 C21 1.528(8) . ?
C16 H16A 0.9500 . ?
C17 C19 1.536(7) . ?
C17 C20 1.542(7) . ?
C17 C18 1.559(7) . ?
C18 H18A 0.9800 . ?
C18 H18B 0.9800 . ?
C18 H18C 0.9800 . ?
C19 H19A 0.9800 . ?
C19 H19B 0.9800 . ?
C19 H19C 0.9800 . ?
C20 H20A 0.9800 . ?
C20 H20B 0.9800 . ?
C20 H20C 0.9800 . ?
C21 C22 1.453(11) . ?
C21 C23A 1.478(13) . ?
C21 C24A 1.547(14) . ?
C21 C23 1.551(11) . ?
C21 C24 1.582(11) . ?
C21 C22A 1.587(14) . ?
C22 H22A 0.9800 . ?
C22 H22B 0.9800 . ?
C22 H22C 0.9800 . ?
C23 H23A 0.9800 . ?
C23 H23B 0.9800 . ?
C23 H23C 0.9800 . ?
C24 H24A 0.9800 . ?
C24 H24B 0.9800 . ?
C24 H24C 0.9800 . ?
C22A H22D 0.9800 . ?
C22A H22E 0.9800 . ?
C22A H22F 0.9800 . ?
C23A H23D 0.9800 . ?
C23A H23E 0.9800 . ?
C23A H23F 0.9800 . ?
C24A H24D 0.9800 . ?
C24A H24E 0.9800 . ?
C24A H24F 0.9800 . ?
C25 C26 1.519(7) . ?
C25 H25A 0.9900 . ?
C25 H25B 0.9900 . ?
C26 C31 1.389(7) . ?
C26 C27 1.399(7) . ?
C27 C28 1.427(7) . ?
C28 C29 1.380(7) . ?
C28 C32 1.542(7) . ?
C29 C30 1.401(7) . ?
C29 H29A 0.9500 . ?
C30 C31 1.392(8) . ?
C30 C36 1.516(8) . ?
C31 H31A 0.9500 . ?
C32 C33 1.519(8) . ?
C32 C34 1.527(8) . ?
C32 C35 1.531(8) . ?
C33 H33A 0.9800 . ?
C33 H33B 0.9800 . ?
C33 H33C 0.9800 . ?
C34 H34A 0.9800 . ?
C34 H34B 0.9800 . ?
C34 H34C 0.9800 . ?
C35 H35A 0.9800 . ?
C35 H35B 0.9800 . ?
C35 H35C 0.9800 . ?
C36 C37 1.487(9) . ?
C36 C38 1.506(9) . ?
C36 C39 1.558(11) . ?
C37 H37A 0.9800 . ?
C37 H37B 0.9800 . ?
C37 H37C 0.9800 . ?
C38 H38A 0.9800 . ?
C38 H38B 0.9800 . ?
C38 H38C 0.9800 . ?
C39 H39A 0.9800 . ?
C39 H39B 0.9800 . ?
C39 H39C 0.9800 . ?
C40 C41 1.511(7) . ?
C40 H40A 0.9900 . ?
C40 H40B 0.9900 . ?
C41 C46 1.399(7) . ?
C41 C42 1.405(7) . ?
C42 C43 1.419(7) . ?
C43 C44 1.397(7) . ?
C43 C47 1.534(7) . ?
C44 C45 1.385(8) . ?
C44 H44A 0.9500 . ?
C45 C46 1.380(8) . ?
C45 C51 1.549(8) . ?
C46 H46A 0.9500 . ?
C47 C50 1.532(7) . ?
C47 C48 1.538(7) . ?
C47 C49 1.542(7) . ?
C48 H48A 0.9800 . ?
C48 H48B 0.9800 . ?
C48 H48C 0.9800 . ?
C49 H49A 0.9800 . ?
C49 H49B 0.9800 . ?
C49 H49C 0.9800 . ?
C50 H50A 0.9800 . ?
C50 H50B 0.9800 . ?
C50 H50C 0.9800 . ?
C51 C54 1.487(11) . ?
C51 C54A 1.519(15) . ?
C51 C52 1.534(9) . ?
C51 C52A 1.544(15) . ?
C51 C53A 1.551(15) . ?
C51 C53 1.564(10) . ?
C52 H52A 0.9800 . ?
C52 H52B 0.9800 . ?
C52 H52C 0.9800 . ?
C53 H53A 0.9800 . ?
C53 H53B 0.9800 . ?
C53 H53C 0.9800 . ?
C54 H54A 0.9800 . ?
C54 H54B 0.9800 . ?
C54 H54C 0.9800 . ?
C52A H52D 0.9800 . ?
C52A H52E 0.9800 . ?
C52A H52F 0.9800 . ?
C53A H53D 0.9800 . ?
C53A H53E 0.9800 . ?
C53A H53F 0.9800 . ?
C54A H54D 0.9800 . ?
C54A H54E 0.9800 . ?
C54A H54F 0.9800 . ?
C55 C68 1.524(7) . ?
C55 C56 1.535(7) . ?
C55 H55A 1.0000 . ?
C56 C57 1.386(7) . ?
C56 C61 1.397(7) . ?
C57 C58 1.397(8) . ?
C57 H57A 0.9500 . ?
C58 C59 1.374(8) . ?
C58 H58A 0.9500 . ?
C59 C60 1.402(7) . ?
C59 H59A 0.9500 . ?
C60 C61 1.373(7) . ?
C60 H60A 0.9500 . ?
C61 C62 1.536(7) . ?
C62 C63 1.530(7) . ?
C62 H62A 1.0000 . ?
C63 C64 1.378(7) . ?
C63 C68 1.404(7) . ?
C64 C65 1.398(8) . ?
C64 H64A 0.9500 . ?
C65 C66 1.383(8) . ?
C65 H65A 0.9500 . ?
C66 C67 1.406(7) . ?
C66 H66A 0.9500 . ?
C67 C68 1.369(7) . ?
C67 H67A 0.9500 . ?
C101 C107 1.387(10) 3_676 ?
C101 C102 1.428(11) . ?
C101 C106 1.450(9) . ?
C102 C103 1.347(11) . ?
C102 H102 0.9500 . ?
C103 C104 1.416(12) . ?
C103 H103 0.9500 . ?
C104 C105 1.336(11) . ?
C104 H104 0.9500 . ?
C105 C106 1.422(10) . ?
C105 H105 0.9500 . ?
C106 C107 1.382(10) . ?
C107 C101 1.387(10) 3_676 ?
C107 H107 0.9500 . ?
C201 C202 1.544(19) . ?
C201 H20D 0.9800 . ?
C201 H20E 0.9800 . ?
C201 H20F 0.9800 . ?
C202 C203 1.496(19) . ?
C202 H20G 0.9900 . ?
C202 H20H 0.9900 . ?
C203 C204 1.533(19) . ?
C203 H20I 0.9900 . ?
C203 H20J 0.9900 . ?
C204 C205 1.507(19) . ?
C204 H20K 0.9900 . ?
C204 H20L 0.9900 . ?
C205 H20M 0.9800 . ?
C205 H20N 0.9800 . ?
C205 H20O 0.9800 . ?
